data_7150855
loop_
_publ_author_name
'Basavaiah, Deevi'
'Reddy, Raju Jannapu'

_publ_section_title
;
 Simple and facile synthesis of tetralone-spiro-glutarimides and
 spiro-bisglutarimides from Baylis--Hillman acetates
;
_journal_issue 6
_journal_name_full 'Organic &amp;  Biomolecular Chemistry'
_journal_page_first 1034
_journal_page_last 1039
_journal_paper_doi 10.1039/b717843c
_journal_volume 6
_journal_year 2008
_chemical_formula_moiety 'C27 H26 N2 O4'
_chemical_formula_sum 'C27 H26 N2 O4'
_chemical_formula_weight 442.50
_chemical_melting_point 218(2)
_chemical_name_common 3,3-Spiro-bis((5-(E)-4-ethylbenzylidene)piperidine-2,6-dione)
_chemical_name_systematic
;
3,3-Spiro-bis[{5-(E)-4-ethylbenzylidene}piperidine-2,6-dione]
;
_space_group_IT_number 2
_symmetry_cell_setting triclinic
_symmetry_space_group_name_Hall '-P 1'
_symmetry_space_group_name_H-M 'P -1'
_atom_sites_solution_hydrogens geom
_atom_sites_solution_primary direct
_atom_sites_solution_secondary difmap
_audit_creation_method SHELXL-97
_cell_angle_alpha 101.142(1)
_cell_angle_beta 108.914(1)
_cell_angle_gamma 105.628(1)
_cell_formula_units_Z 2
_cell_length_a 10.0689(7)
_cell_length_b 10.7855(8)
_cell_length_c 12.4469(9)
_cell_measurement_temperature 298
_cell_volume 1171.60(15)
_computing_cell_refinement 'Bruker SMART'
_computing_data_collection 'Bruker SMART'
_computing_data_reduction 'Bruker SAINT'
_computing_molecular_graphics 'Ortep-3 for Windows/Platon'
_computing_publication_material 'Bruker SHELXTL'
_computing_structure_refinement 'SHELXL-97 (Sheldrick, 1997)'
_computing_structure_solution 'SHELXS-97 (Sheldrick, 1990)'
_diffrn_ambient_temperature 298
_diffrn_measured_fraction_theta_full 0.998
_diffrn_measured_fraction_theta_max 0.998
_diffrn_measurement_device_type 'CCD area detector'
_diffrn_measurement_method 'phi and omega scans'
_diffrn_radiation_monochromator graphite
_diffrn_radiation_source 'fine-focus sealed tube'
_diffrn_radiation_type MoK\a
_diffrn_radiation_wavelength 0.71073
_diffrn_reflns_av_R_equivalents 0.0266
_diffrn_reflns_av_sigmaI/netI 0.0291
_diffrn_reflns_limit_h_max 11
_diffrn_reflns_limit_h_min -11
_diffrn_reflns_limit_k_max 12
_diffrn_reflns_limit_k_min -12
_diffrn_reflns_limit_l_max 14
_diffrn_reflns_limit_l_min -14
_diffrn_reflns_number 11347
_diffrn_reflns_theta_full 25.00
_diffrn_reflns_theta_max 25.00
_diffrn_reflns_theta_min 1.82
_exptl_absorpt_coefficient_mu 0.085
_exptl_absorpt_correction_T_max 0.9783
_exptl_absorpt_correction_T_min 0.9669
_exptl_absorpt_correction_type multi-scan
_exptl_absorpt_process_details 'SADABS-Bruker Nonius area detector scaling and absorption correction - V2.10'
_exptl_crystal_colour colorless
_exptl_crystal_density_diffrn 1.254
_exptl_crystal_density_method 'not measured'
_exptl_crystal_description rectangular
_exptl_crystal_F_000 468
_exptl_crystal_size_max 0.40
_exptl_crystal_size_mid 0.32
_exptl_crystal_size_min 0.26
_refine_diff_density_max 0.448
_refine_diff_density_min -0.310
_refine_diff_density_rms 0.046
_refine_ls_extinction_method none
_refine_ls_goodness_of_fit_ref 1.070
_refine_ls_hydrogen_treatment mixed
_refine_ls_matrix_type full
_refine_ls_number_parameters 308
_refine_ls_number_reflns 4099
_refine_ls_number_restraints 0
_refine_ls_restrained_S_all 1.070
_refine_ls_R_factor_all 0.0803
_refine_ls_R_factor_gt 0.0617
_refine_ls_shift/su_max 0.001
_refine_ls_shift/su_mean 0.000
_refine_ls_structure_factor_coef Fsqd
_refine_ls_weighting_details 'calc w=1/[\s^2^(Fo^2^)+(0.1150P)^2^+0.1351P] where P=(Fo^2^+2Fc^2^)/3'
_refine_ls_weighting_scheme calc
_refine_ls_wR_factor_gt 0.1824
_refine_ls_wR_factor_ref 0.1963
_reflns_number_gt 2930
_reflns_number_total 4099
_reflns_threshold_expression >2sigma(I)
_cod_data_source_file b717843c.txt
_cod_data_source_block 4d
_cod_depositor_comments
;
The following automatic conversions were performed:
'_symmetry_cell_setting' value 'Triclinic' changed to 'triclinic'
according to '/home/saulius/struct/CIF-dictionaries/cif_core.dic'
dictionary named 'cif_core.dic' version 2.4.1 from 2010-06-29.

Automatic conversion script
Id: cif_fix_enum 1527 2010-12-29 10:47:43Z saulius 
;
_cod_original_sg_symbol_H-M 'P -1 '
_cod_database_code 7150855

loop_
_symmetry_equiv_pos_as_xyz
'x, y, z'
'-x, -y, -z'

loop_
_atom_site_label
_atom_site_type_symbol
_atom_site_fract_x
_atom_site_fract_y
_atom_site_fract_z
_atom_site_U_iso_or_equiv
_atom_site_adp_type
_atom_site_occupancy
_atom_site_symmetry_multiplicity
_atom_site_calc_flag
_atom_site_refinement_flags
_atom_site_disorder_assembly
_atom_site_disorder_group
O3 O 0.40557(18) 0.14994(16) 0.82589(15) 0.0598(5) Uani 1 1 d . . .
O2 O 0.6133(2) 0.15188(18) 1.10355(15) 0.0635(5) Uani 1 1 d . . .
N1 N 0.7251(2) 0.0159(2) 1.0394(2) 0.0556(6) Uani 1 1 d . . .
N2 N 0.5587(2) 0.3534(2) 0.95587(19) 0.0584(6) Uani 1 1 d . . .
O4 O 0.6906(2) 0.55326(19) 1.09904(19) 0.0841(7) Uani 1 1 d . . .
C18 C 0.5307(3) 0.2224(2) 0.8984(2) 0.0489(6) Uani 1 1 d . . .
C12 C 0.6406(3) 0.0632(2) 0.8200(2) 0.0504(6) Uani 1 1 d . . .
H12A H 0.5408 -0.0051 0.7887 0.061 Uiso 1 1 calc R . .
H12B H 0.6496 0.1036 0.7583 0.061 Uiso 1 1 calc R . .
O1 O 0.8314(2) -0.12894(19) 0.98266(18) 0.0805(6) Uani 1 1 d . . .
C11 C 0.7742(3) -0.0462(2) 0.9598(2) 0.0573(6) Uani 1 1 d . . .
C14 C 0.6615(2) 0.1135(2) 1.0316(2) 0.0500(6) Uani 1 1 d . . .
C13 C 0.6615(2) 0.1726(2) 0.92986(19) 0.0452(5) Uani 1 1 d . . .
C16 C 0.8278(3) 0.4108(2) 1.0662(2) 0.0488(6) Uani 1 1 d . . .
C19 C 0.9507(3) 0.4957(2) 1.1612(2) 0.0540(6) Uani 1 1 d . . .
H19 H 0.9329 0.5635 1.2067 0.065 Uiso 1 1 calc R . .
C10 C 0.7559(3) -0.0017(2) 0.8520(2) 0.0530(6) Uani 1 1 d . . .
C15 C 0.8132(3) 0.2901(2) 0.9745(2) 0.0509(6) Uani 1 1 d . . .
H15A H 0.8941 0.2583 1.0082 0.061 Uiso 1 1 calc R . .
H15B H 0.8244 0.3170 0.9069 0.061 Uiso 1 1 calc R . .
C17 C 0.6919(3) 0.4469(2) 1.0453(2) 0.0589(7) Uani 1 1 d . . .
C9 C 0.8488(3) -0.0136(3) 0.7982(2) 0.0629(7) Uani 1 1 d . . .
H9 H 0.9170 -0.0538 0.8297 0.075 Uiso 1 1 calc R . .
C20 C 1.1067(3) 0.5040(2) 1.2082(2) 0.0536(6) Uani 1 1 d . . .
C6 C 0.8551(3) 0.0299(3) 0.6946(2) 0.0598(7) Uani 1 1 d . . .
C5 C 0.9906(3) 0.1108(3) 0.6999(3) 0.0702(8) Uani 1 1 d . . .
H5 H 1.0772 0.1372 0.7689 0.084 Uiso 1 1 calc R . .
C25 C 1.2071(3) 0.6151(3) 1.3055(2) 0.0697(8) Uani 1 1 d . . .
H25 H 1.1715 0.6761 1.3401 0.084 Uiso 1 1 calc R . .
C7 C 0.7298(3) -0.0072(3) 0.5897(2) 0.0724(8) Uani 1 1 d . . .
H7 H 0.6370 -0.0615 0.5838 0.087 Uiso 1 1 calc R . .
C8 C 0.7396(4) 0.0345(3) 0.4940(3) 0.0820(9) Uani 1 1 d . . .
H8 H 0.6534 0.0071 0.4245 0.098 Uiso 1 1 calc R . .
C21 C 1.1683(3) 0.4189(3) 1.1591(3) 0.0848(10) Uani 1 1 d . . .
H21 H 1.1061 0.3456 1.0911 0.102 Uiso 1 1 calc R . .
C3 C 0.8739(4) 0.1159(3) 0.4989(3) 0.0775(8) Uani 1 1 d . . .
C4 C 0.9987(4) 0.1530(3) 0.6034(3) 0.0808(9) Uani 1 1 d . . .
H4 H 1.0910 0.2081 0.6092 0.097 Uiso 1 1 calc R . .
C22 C 1.3192(3) 0.4413(3) 1.2091(3) 0.0969(11) Uani 1 1 d . . .
H22 H 1.3556 0.3799 1.1760 0.116 Uiso 1 1 calc R . .
C24 C 1.3583(3) 0.6371(4) 1.3520(3) 0.0904(10) Uani 1 1 d . . .
H24 H 1.4225 0.7133 1.4169 0.108 Uiso 1 1 calc R . .
C23 C 1.4175(3) 0.5498(4) 1.3055(3) 0.0894(10) Uani 1 1 d . . .
C26 C 1.5830(4) 0.5779(6) 1.3544(5) 0.151(2) Uani 1 1 d . . .
H26A H 1.6244 0.6245 1.3067 0.181 Uiso 1 1 calc R . .
H26B H 1.6265 0.6403 1.4346 0.181 Uiso 1 1 calc R . .
C2 C 0.8827(6) 0.1617(4) 0.3942(3) 0.1143(13) Uani 1 1 d . . .
H2A H 0.9583 0.1355 0.3735 0.137 Uiso 1 1 calc R . .
H2B H 0.7870 0.1126 0.3268 0.137 Uiso 1 1 calc R . .
C1 C 0.9149(12) 0.2942(6) 0.4077(5) 0.281(5) Uani 1 1 d . . .
H1A H 0.8248 0.3146 0.3936 0.422 Uiso 1 1 calc R . .
H1B H 0.9563 0.3175 0.3518 0.422 Uiso 1 1 calc R . .
H1C H 0.9867 0.3455 0.4875 0.422 Uiso 1 1 calc R . .
C27 C 1.6308(7) 0.4726(9) 1.3595(9) 0.278(5) Uani 1 1 d . . .
H27A H 1.6965 0.4872 1.4401 0.416 Uiso 1 1 calc R . .
H27B H 1.6842 0.4652 1.3085 0.416 Uiso 1 1 calc R . .
H27C H 1.5458 0.3905 1.3335 0.416 Uiso 1 1 calc R . .
H1N H 0.720(3) -0.021(3) 1.090(2) 0.055(8) Uiso 1 1 d . . .
H2N H 0.477(3) 0.386(3) 0.943(2) 0.069(7) Uiso 1 1 d . . .

loop_
_atom_site_aniso_label
_atom_site_aniso_U_11
_atom_site_aniso_U_22
_atom_site_aniso_U_33
_atom_site_aniso_U_23
_atom_site_aniso_U_13
_atom_site_aniso_U_12
O3 0.0455(10) 0.0548(10) 0.0643(11) 0.0153(8) 0.0081(8) 0.0148(8)
O2 0.0680(11) 0.0698(11) 0.0569(11) 0.0217(9) 0.0278(9) 0.0261(9)
N1 0.0553(13) 0.0550(12) 0.0564(13) 0.0256(11) 0.0152(10) 0.0221(10)
N2 0.0476(12) 0.0508(12) 0.0667(13) 0.0068(10) 0.0121(10) 0.0233(10)
O4 0.0649(12) 0.0638(12) 0.0965(15) -0.0109(11) 0.0086(10) 0.0358(10)
C18 0.0473(14) 0.0484(13) 0.0491(13) 0.0170(11) 0.0166(11) 0.0159(11)
C12 0.0511(13) 0.0453(12) 0.0471(13) 0.0103(10) 0.0120(11) 0.0175(11)
O1 0.0927(15) 0.0653(12) 0.0821(14) 0.0253(10) 0.0180(11) 0.0450(11)
C11 0.0529(14) 0.0432(13) 0.0615(15) 0.0106(12) 0.0082(12) 0.0175(11)
C14 0.0404(12) 0.0466(13) 0.0476(13) 0.0093(10) 0.0087(11) 0.0069(10)
C13 0.0435(12) 0.0408(12) 0.0455(12) 0.0111(10) 0.0130(10) 0.0138(10)
C16 0.0477(13) 0.0389(12) 0.0569(14) 0.0136(11) 0.0178(11) 0.0157(10)
C19 0.0542(14) 0.0426(12) 0.0601(15) 0.0109(11) 0.0185(12) 0.0182(11)
C10 0.0531(14) 0.0400(12) 0.0517(14) 0.0027(10) 0.0098(11) 0.0169(11)
C15 0.0473(13) 0.0445(12) 0.0568(14) 0.0116(11) 0.0195(11) 0.0144(10)
C17 0.0513(15) 0.0492(14) 0.0687(16) 0.0101(12) 0.0161(13) 0.0219(12)
C9 0.0602(16) 0.0583(15) 0.0623(16) 0.0083(12) 0.0140(13) 0.0294(13)
C20 0.0497(14) 0.0443(13) 0.0585(14) 0.0124(11) 0.0149(11) 0.0150(11)
C6 0.0581(16) 0.0577(15) 0.0577(15) 0.0030(12) 0.0185(13) 0.0276(13)
C5 0.0583(17) 0.0745(18) 0.0741(19) 0.0149(15) 0.0206(14) 0.0310(14)
C25 0.0610(17) 0.0681(17) 0.0606(16) 0.0017(14) 0.0125(13) 0.0207(14)
C7 0.0627(17) 0.0766(19) 0.0544(16) -0.0014(14) 0.0165(14) 0.0133(14)
C8 0.079(2) 0.087(2) 0.0533(17) -0.0041(15) 0.0146(15) 0.0224(18)
C21 0.0561(17) 0.0631(17) 0.102(2) -0.0085(16) 0.0101(16) 0.0212(14)
C3 0.094(2) 0.0698(18) 0.0628(18) 0.0057(15) 0.0331(18) 0.0287(17)
C4 0.071(2) 0.077(2) 0.096(2) 0.0161(18) 0.0422(19) 0.0257(16)
C22 0.0594(19) 0.086(2) 0.118(3) -0.005(2) 0.0168(19) 0.0324(17)
C24 0.0587(18) 0.094(2) 0.076(2) -0.0088(17) 0.0040(15) 0.0173(17)
C23 0.0553(17) 0.104(3) 0.082(2) 0.0090(19) 0.0085(16) 0.0268(18)
C26 0.064(2) 0.189(5) 0.151(4) 0.002(4) 0.005(2) 0.055(3)
C2 0.162(4) 0.097(3) 0.083(2) 0.023(2) 0.057(3) 0.038(3)
C1 0.494(15) 0.139(5) 0.114(4) 0.070(4) 0.050(6) 0.031(7)
C27 0.112(5) 0.357(12) 0.398(13) 0.210(11) 0.056(6) 0.124(7)

loop_
_atom_type_symbol
_atom_type_description
_atom_type_scat_dispersion_real
_atom_type_scat_dispersion_imag
_atom_type_scat_source
C C 0.0033 0.0000 'International Tables Vol C Tables 4.2.6.8 and 6.1.1.4'
H H 0.0000 0.0000 'International Tables Vol C Tables 4.2.6.8 and 6.1.1.4'
N N 0.0061 0.0000 'International Tables Vol C Tables 4.2.6.8 and 6.1.1.4'
O O 0.0106 0.0000 'International Tables Vol C Tables 4.2.6.8 and 6.1.1.4'

loop_
_geom_angle_atom_site_label_1
_geom_angle_atom_site_label_2
_geom_angle_atom_site_label_3
_geom_angle
_geom_angle_site_symmetry_1
_geom_angle_site_symmetry_3
_geom_angle_publ_flag
C14 N1 C11 128.5(2) . . ?
C14 N1 H1N 117.0(18) . . ?
C11 N1 H1N 113.4(18) . . ?
C18 N2 C17 127.8(2) . . ?
C18 N2 H2N 119.3(16) . . ?
C17 N2 H2N 112.4(16) . . ?
O3 C18 N2 120.5(2) . . ?
O3 C18 C13 122.4(2) . . ?
N2 C18 C13 117.1(2) . . ?
C10 C12 C13 110.72(18) . . ?
C10 C12 H12A 109.5 . . ?
C13 C12 H12A 109.5 . . ?
C10 C12 H12B 109.5 . . ?
C13 C12 H12B 109.5 . . ?
H12A C12 H12B 108.1 . . ?
O1 C11 N1 119.6(2) . . ?
O1 C11 C10 124.6(2) . . ?
N1 C11 C10 115.8(2) . . ?
O2 C14 N1 121.4(2) . . ?
O2 C14 C13 122.8(2) . . ?
N1 C14 C13 115.7(2) . . ?
C18 C13 C14 107.68(18) . . ?
C18 C13 C12 109.19(18) . . ?
C14 C13 C12 110.19(18) . . ?
C18 C13 C15 111.31(18) . . ?
C14 C13 C15 107.61(18) . . ?
C12 C13 C15 110.80(18) . . ?
C19 C16 C17 115.5(2) . . ?
C19 C16 C15 128.3(2) . . ?
C17 C16 C15 116.1(2) . . ?
C16 C19 C20 133.4(2) . . ?
C16 C19 H19 113.3 . . ?
C20 C19 H19 113.3 . . ?
C9 C10 C11 118.1(2) . . ?
C9 C10 C12 126.1(2) . . ?
C11 C10 C12 115.6(2) . . ?
C16 C15 C13 113.22(18) . . ?
C16 C15 H15A 108.9 . . ?
C13 C15 H15A 108.9 . . ?
C16 C15 H15B 108.9 . . ?
C13 C15 H15B 108.9 . . ?
H15A C15 H15B 107.7 . . ?
O4 C17 N2 118.7(2) . . ?
O4 C17 C16 124.4(2) . . ?
N2 C17 C16 116.9(2) . . ?
C10 C9 C6 127.1(2) . . ?
C10 C9 H9 116.5 . . ?
C6 C9 H9 116.5 . . ?
C25 C20 C21 116.2(2) . . ?
C25 C20 C19 116.7(2) . . ?
C21 C20 C19 126.8(2) . . ?
C5 C6 C7 117.5(3) . . ?
C5 C6 C9 119.7(2) . . ?
C7 C6 C9 122.8(3) . . ?
C6 C5 C4 120.5(3) . . ?
C6 C5 H5 119.7 . . ?
C4 C5 H5 119.7 . . ?
C24 C25 C20 121.4(3) . . ?
C24 C25 H25 119.3 . . ?
C20 C25 H25 119.3 . . ?
C8 C7 C6 121.4(3) . . ?
C8 C7 H7 119.3 . . ?
C6 C7 H7 119.3 . . ?
C7 C8 C3 121.4(3) . . ?
C7 C8 H8 119.3 . . ?
C3 C8 H8 119.3 . . ?
C22 C21 C20 121.2(3) . . ?
C22 C21 H21 119.4 . . ?
C20 C21 H21 119.4 . . ?
C8 C3 C4 117.2(3) . . ?
C8 C3 C2 120.9(3) . . ?
C4 C3 C2 121.9(3) . . ?
C3 C4 C5 121.9(3) . . ?
C3 C4 H4 119.0 . . ?
C5 C4 H4 119.0 . . ?
C23 C22 C21 122.4(3) . . ?
C23 C22 H22 118.8 . . ?
C21 C22 H22 118.8 . . ?
C25 C24 C23 122.0(3) . . ?
C25 C24 H24 119.0 . . ?
C23 C24 H24 119.0 . . ?
C22 C23 C24 116.7(3) . . ?
C22 C23 C26 121.9(3) . . ?
C24 C23 C26 121.3(3) . . ?
C27 C26 C23 118.6(5) . . ?
C27 C26 H26A 107.7 . . ?
C23 C26 H26A 107.7 . . ?
C27 C26 H26B 107.7 . . ?
C23 C26 H26B 107.7 . . ?
H26A C26 H26B 107.1 . . ?
C1 C2 C3 117.0(4) . . ?
C1 C2 H2A 108.0 . . ?
C3 C2 H2A 108.0 . . ?
C1 C2 H2B 108.0 . . ?
C3 C2 H2B 108.0 . . ?
H2A C2 H2B 107.3 . . ?
C2 C1 H1A 109.5 . . ?
C2 C1 H1B 109.5 . . ?
H1A C1 H1B 109.5 . . ?
C2 C1 H1C 109.5 . . ?
H1A C1 H1C 109.5 . . ?
H1B C1 H1C 109.5 . . ?
C26 C27 H27A 109.5 . . ?
C26 C27 H27B 109.5 . . ?
H27A C27 H27B 109.5 . . ?
C26 C27 H27C 109.5 . . ?
H27A C27 H27C 109.5 . . ?
H27B C27 H27C 109.5 . . ?

loop_
_geom_bond_atom_site_label_1
_geom_bond_atom_site_label_2
_geom_bond_distance
_geom_bond_site_symmetry_2
_geom_bond_publ_flag
O3 C18 1.213(3) . ?
O2 C14 1.206(3) . ?
N1 C14 1.375(3) . ?
N1 C11 1.383(3) . ?
N1 H1N 0.81(2) . ?
N2 C18 1.360(3) . ?
N2 C17 1.387(3) . ?
N2 H2N 0.96(3) . ?
O4 C17 1.217(3) . ?
C18 C13 1.519(3) . ?
C12 C10 1.497(3) . ?
C12 C13 1.537(3) . ?
C12 H12A 0.9700 . ?
C12 H12B 0.9700 . ?
O1 C11 1.216(3) . ?
C11 C10 1.484(3) . ?
C14 C13 1.524(3) . ?
C13 C15 1.543(3) . ?
C16 C19 1.338(3) . ?
C16 C17 1.479(3) . ?
C16 C15 1.495(3) . ?
C19 C20 1.458(3) . ?
C19 H19 0.9300 . ?
C10 C9 1.333(3) . ?
C15 H15A 0.9700 . ?
C15 H15B 0.9700 . ?
C9 C6 1.469(4) . ?
C9 H9 0.9300 . ?
C20 C25 1.385(4) . ?
C20 C21 1.391(4) . ?
C6 C5 1.381(4) . ?
C6 C7 1.384(4) . ?
C5 C4 1.382(4) . ?
C5 H5 0.9300 . ?
C25 C24 1.375(4) . ?
C25 H25 0.9300 . ?
C7 C8 1.374(4) . ?
C7 H7 0.9300 . ?
C8 C3 1.375(4) . ?
C8 H8 0.9300 . ?
C21 C22 1.373(4) . ?
C21 H21 0.9300 . ?
C3 C4 1.378(4) . ?
C3 C2 1.500(5) . ?
C4 H4 0.9300 . ?
C22 C23 1.361(4) . ?
C22 H22 0.9300 . ?
C24 C23 1.376(4) . ?
C24 H24 0.9300 . ?
C23 C26 1.496(5) . ?
C26 C27 1.352(8) . ?
C26 H26A 0.9700 . ?
C26 H26B 0.9700 . ?
C2 C1 1.342(6) . ?
C2 H2A 0.9700 . ?
C2 H2B 0.9700 . ?
C1 H1A 0.9600 . ?
C1 H1B 0.9600 . ?
C1 H1C 0.9600 . ?
C27 H27A 0.9600 . ?
C27 H27B 0.9600 . ?
C27 H27C 0.9600 . ?
